data_4074084
loop_
_publ_author_name
'Coles, Martyn P.'
'S\"ozerli, Sebnem E.'
'Smith, J. David'
'Hitchcock, Peter B.'

_publ_section_title
;
 Metal Complexes of Guanidine-Substituted Alkyl Ligands: An Unsolvated
 Monomeric Two-Coordinate Organolithium
;
_journal_issue 27
_journal_name_full Organometallics
_journal_page_first 6691
_journal_paper_doi 10.1021/om700963c
_journal_volume 26
_journal_year 2007
_chemical_compound_source 'synthesis as described'
_chemical_formula_moiety 'C16 H36 K N3 Si3'
_chemical_formula_sum 'C16 H36 K N3 Si3'
_chemical_formula_weight 393.85
_chemical_name_systematic
;
 ?
;
_space_group_IT_number 61
_symmetry_cell_setting orthorhombic
_symmetry_Int_Tables_number 61
_symmetry_space_group_name_Hall '-P 2ac 2ab'
_symmetry_space_group_name_H-M 'P b c a'
_atom_sites_solution_hydrogens geom
_atom_sites_solution_primary direct
_atom_sites_solution_secondary difmap
_audit_conform_dict_location ftp://ftp.iucr.org/pub/cif_core.dic
_audit_conform_dict_name cif_core.dic
_audit_conform_dict_version 2.3
_audit_creation_date 2006-08-15T16:10:41-00:00
_audit_creation_method 'WinGX routine CIF_UPDATE'
_cell_angle_alpha 90
_cell_angle_beta 90
_cell_angle_gamma 90
_cell_formula_units_Z 8
_cell_length_a 12.8652(4)
_cell_length_b 17.5997(4)
_cell_length_c 19.9029(7)
_cell_measurement_reflns_used 11605
_cell_measurement_temperature 173(2)
_cell_measurement_theta_max 26.022
_cell_measurement_theta_min 3.395
_cell_measurement_wavelength 0.71073
_cell_volume 4506.5(2)
_computing_cell_refinement 'HKL Scalepack (Otwinowski & Minor 1997)'
_computing_data_collection 'Collect (Nonius BV, 1997-2000)'
_computing_data_reduction 'HKL Denzo and Scalepack (Otwinowski & Minor 1997)'
_computing_molecular_graphics 'Ortep-3 for Windows (Farrugia, 1997)'
_computing_publication_material 'WinGX publication routines (Farrugia, 1999)'
_computing_structure_refinement 'SHELXL-97 (Sheldrick, 1997)'
_computing_structure_solution 'SHELXS-86 (Sheldrick, 1986)'
_diffrn_ambient_temperature 173(2)
_diffrn_detector 'CCD plate'
_diffrn_detector_area_resol_mean 9
_diffrn_measured_fraction_theta_full 0.99
_diffrn_measured_fraction_theta_max 0.99
_diffrn_measurement_device '95mm CCD camera on \k-goniostat'
_diffrn_measurement_device_type KappaCCD
_diffrn_measurement_method 'CCD rotation images, thick slices'
_diffrn_orient_matrix_type 'by Nonius Collect from scalepack cell'
_diffrn_orient_matrix_UB_11 0.724133E-1
_diffrn_orient_matrix_UB_12 0.74115E-2
_diffrn_orient_matrix_UB_13 0.170448E-1
_diffrn_orient_matrix_UB_21 -0.187148E-1
_diffrn_orient_matrix_UB_22 -0.271433E-1
_diffrn_orient_matrix_UB_23 0.04245
_diffrn_orient_matrix_UB_31 0.21163E-1
_diffrn_orient_matrix_UB_32 -0.493632E-1
_diffrn_orient_matrix_UB_33 -0.207828E-1
_diffrn_radiation_monochromator graphite
_diffrn_radiation_probe x-ray
_diffrn_radiation_type MoK\a
_diffrn_radiation_wavelength 0.71073
_diffrn_reflns_av_R_equivalents 0.0508
_diffrn_reflns_av_unetI/netI 0.0368
_diffrn_reflns_limit_h_max 15
_diffrn_reflns_limit_h_min -15
_diffrn_reflns_limit_k_max 21
_diffrn_reflns_limit_k_min -21
_diffrn_reflns_limit_l_max 18
_diffrn_reflns_limit_l_min -24
_diffrn_reflns_number 19838
_diffrn_reflns_theta_full 26.01
_diffrn_reflns_theta_max 26.01
_diffrn_reflns_theta_min 3.47
_diffrn_source 'Enraf Nonius FR590'
_exptl_absorpt_coefficient_mu 0.399
_exptl_absorpt_correction_type none
_exptl_crystal_colour colourless
_exptl_crystal_density_diffrn 1.161
_exptl_crystal_density_method 'not measured'
_exptl_crystal_description prism
_exptl_crystal_F_000 1712
_exptl_crystal_size_max 0.3
_exptl_crystal_size_mid 0.3
_exptl_crystal_size_min 0.2
_refine_diff_density_max 0.276
_refine_diff_density_min -0.262
_refine_diff_density_rms 0.049
_refine_ls_extinction_method none
_refine_ls_goodness_of_fit_ref 1.033
_refine_ls_hydrogen_treatment constr
_refine_ls_matrix_type full
_refine_ls_number_parameters 216
_refine_ls_number_reflns 4392
_refine_ls_number_restraints 0
_refine_ls_restrained_S_all 1.033
_refine_ls_R_factor_all 0.0525
_refine_ls_R_factor_gt 0.0367
_refine_ls_shift/su_max 0.001
_refine_ls_shift/su_mean 0
_refine_ls_structure_factor_coef Fsqd
_refine_ls_weighting_details 'calc w=1/[\s^2^(Fo^2^)+(0.0392P)^2^+2.3337P] where P=(Fo^2^+2Fc^2^)/3'
_refine_ls_weighting_scheme calc
_refine_ls_wR_factor_gt 0.0844
_refine_ls_wR_factor_ref 0.0915
_reflns_number_gt 3531
_reflns_number_total 4392
_reflns_threshold_expression >2sigma(I)
_cod_data_source_file om700963c-file002.cif
_cod_data_source_block (3)-aug1106
_cod_database_code 4074084

loop_
_symmetry_equiv_pos_as_xyz
'x, y, z'
'-x+1/2, -y, z+1/2'
'x+1/2, -y+1/2, -z'
'-x, y+1/2, -z+1/2'
'-x, -y, -z'
'x-1/2, y, -z-1/2'
'-x-1/2, y-1/2, z'
'x, -y-1/2, z-1/2'

loop_
_atom_site_label
_atom_site_type_symbol
_atom_site_fract_x
_atom_site_fract_y
_atom_site_fract_z
_atom_site_U_iso_or_equiv
_atom_site_adp_type
_atom_site_occupancy
_atom_site_symmetry_multiplicity
_atom_site_calc_flag
_atom_site_refinement_flags
K K 0.80251(3) 0.15147(3) 0.72844(2) 0.02890(12) Uani 1 1 d .
Si1 Si 0.54697(4) 0.09513(3) 0.67837(3) 0.02166(13) Uani 1 1 d .
Si2 Si 0.55451(4) 0.25329(3) 0.75788(3) 0.02747(14) Uani 1 1 d .
Si3 Si 0.58394(4) 0.09667(3) 0.83084(3) 0.02545(14) Uani 1 1 d .
N1 N 0.71132(13) 0.18796(9) 0.60956(8) 0.0289(4) Uani 1 1 d .
N2 N 0.66562(12) 0.06578(8) 0.63524(8) 0.0227(4) Uani 1 1 d .
N3 N 0.72436(14) 0.09397(10) 0.52503(9) 0.0354(4) Uani 1 1 d .
C1 C 0.70234(14) 0.11861(11) 0.58868(10) 0.0256(4) Uani 1 1 d .
C2 C 0.73364(19) 0.24477(13) 0.55776(11) 0.0411(5) Uani 1 1 d .
H2A H 0.7587 0.292 0.5793 0.049 Uiso 1 1 calc R
H2B H 0.669 0.2568 0.533 0.049 Uiso 1 1 calc R
C3 C 0.81485(19) 0.21611(14) 0.50904(12) 0.0462(6) Uani 1 1 d .
H3A H 0.8281 0.2549 0.4741 0.055 Uiso 1 1 calc R
H3B H 0.8808 0.2062 0.5331 0.055 Uiso 1 1 calc R
C4 C 0.7761(2) 0.14385(15) 0.47690(12) 0.0524(7) Uani 1 1 d .
H4A H 0.7268 0.1568 0.4404 0.063 Uiso 1 1 calc R
H4B H 0.8355 0.1165 0.4565 0.063 Uiso 1 1 calc R
C5 C 0.7064(2) 0.01752(14) 0.49981(12) 0.0494(6) Uani 1 1 d .
H5A H 0.7742 -0.0067 0.4901 0.059 Uiso 1 1 calc R
H5B H 0.6672 0.0207 0.4571 0.059 Uiso 1 1 calc R
C6 C 0.64686(19) -0.03176(12) 0.54866(11) 0.0394(5) Uani 1 1 d .
H6A H 0.6579 -0.0861 0.538 0.047 Uiso 1 1 calc R
H6B H 0.5716 -0.0207 0.5457 0.047 Uiso 1 1 calc R
C7 C 0.68656(15) -0.01421(11) 0.61875(10) 0.0287(4) Uani 1 1 d .
H7A H 0.6517 -0.0476 0.6518 0.034 Uiso 1 1 calc R
H7B H 0.7623 -0.024 0.621 0.034 Uiso 1 1 calc R
C8 C 0.55911(14) 0.14999(10) 0.75403(9) 0.0225(4) Uani 1 1 d .
C9 C 0.46603(16) 0.13646(12) 0.60867(11) 0.0359(5) Uani 1 1 d .
H9A H 0.3984 0.1521 0.6265 0.054 Uiso 1 1 calc R
H9B H 0.4558 0.0981 0.5736 0.054 Uiso 1 1 calc R
H9C H 0.5017 0.1807 0.5896 0.054 Uiso 1 1 calc R
C10 C 0.48080(15) 0.00100(11) 0.69516(11) 0.0323(5) Uani 1 1 d .
H10A H 0.5223 -0.0285 0.7272 0.049 Uiso 1 1 calc R
H10B H 0.4743 -0.0274 0.653 0.049 Uiso 1 1 calc R
H10C H 0.4115 0.0101 0.714 0.049 Uiso 1 1 calc R
C11 C 0.68335(17) 0.30418(12) 0.76940(14) 0.0477(7) Uani 1 1 d .
H11A H 0.7217 0.2809 0.8066 0.072 Uiso 1 1 calc R
H11B H 0.6706 0.3579 0.7795 0.072 Uiso 1 1 calc R
H11C H 0.7243 0.3001 0.728 0.072 Uiso 1 1 calc R
C12 C 0.47210(17) 0.28861(11) 0.83063(11) 0.0362(5) Uani 1 1 d .
H12A H 0.4441 0.2451 0.8555 0.054 Uiso 0.66(2) 1 calc PR
H12B H 0.4146 0.3194 0.8133 0.054 Uiso 0.66(2) 1 calc PR
H12C H 0.515 0.3196 0.8607 0.054 Uiso 0.66(2) 1 calc PR
H12D H 0.4717 0.3443 0.8308 0.054 Uiso 0.34(2) 1 calc PR
H12E H 0.5012 0.27 0.873 0.054 Uiso 0.34(2) 1 calc PR
H12F H 0.4008 0.2698 0.8256 0.054 Uiso 0.34(2) 1 calc PR
C13 C 0.4988(2) 0.30279(12) 0.68234(12) 0.0457(6) Uani 1 1 d .
H13A H 0.542 0.2919 0.6429 0.069 Uiso 1 1 calc R
H13B H 0.4974 0.3577 0.6904 0.069 Uiso 1 1 calc R
H13C H 0.4279 0.2845 0.6743 0.069 Uiso 1 1 calc R
C14 C 0.6438(2) 0.15444(14) 0.90092(12) 0.0476(6) Uani 1 1 d .
H14A H 0.7088 0.1774 0.8852 0.071 Uiso 1 1 calc R
H14B H 0.6581 0.1213 0.9394 0.071 Uiso 1 1 calc R
H14C H 0.5954 0.1946 0.9145 0.071 Uiso 1 1 calc R
C15 C 0.46740(17) 0.05139(13) 0.87226(11) 0.0410(5) Uani 1 1 d .
H15A H 0.4182 0.091 0.8859 0.061 Uiso 1 1 calc R
H15B H 0.49 0.0228 0.9119 0.061 Uiso 1 1 calc R
H15C H 0.4335 0.0169 0.8405 0.061 Uiso 1 1 calc R
C16 C 0.67896(16) 0.01498(12) 0.81901(11) 0.0359(5) Uani 1 1 d .
H16A H 0.6848 0.0029 0.7711 0.054 Uiso 1 1 calc R
H16B H 0.6538 -0.0297 0.8434 0.054 Uiso 1 1 calc R
H16C H 0.7473 0.0297 0.8365 0.054 Uiso 1 1 calc R

loop_
_atom_site_aniso_label
_atom_site_aniso_U_11
_atom_site_aniso_U_22
_atom_site_aniso_U_33
_atom_site_aniso_U_23
_atom_site_aniso_U_13
_atom_site_aniso_U_12
K 0.0228(2) 0.0348(2) 0.0290(2) -0.00032(19) -0.00236(18) -0.00121(18)
Si1 0.0192(3) 0.0196(3) 0.0262(3) -0.0012(2) -0.0037(2) 0.0001(2)
Si2 0.0247(3) 0.0194(3) 0.0384(3) -0.0033(2) 0.0039(2) -0.0008(2)
Si3 0.0219(3) 0.0287(3) 0.0257(3) 0.0005(2) -0.0005(2) 0.0017(2)
N1 0.0333(9) 0.0251(9) 0.0284(9) 0.0062(7) -0.0011(7) -0.0009(7)
N2 0.0252(8) 0.0196(8) 0.0235(9) -0.0006(7) -0.0012(7) 0.0008(6)
N3 0.0423(11) 0.0404(10) 0.0236(9) -0.0024(8) 0.0026(8) -0.0018(8)
C1 0.0239(10) 0.0315(10) 0.0214(10) 0.0015(9) -0.0023(8) 0.0022(8)
C2 0.0477(14) 0.0377(12) 0.0378(13) 0.0175(10) -0.0013(11) -0.0026(11)
C3 0.0481(14) 0.0539(15) 0.0366(13) 0.0185(12) 0.0033(11) -0.0079(11)
C4 0.0615(17) 0.0671(17) 0.0287(12) 0.0069(12) 0.0089(12) -0.0042(14)
C5 0.0640(17) 0.0524(15) 0.0319(13) -0.0136(12) 0.0041(12) -0.0033(12)
C6 0.0464(13) 0.0331(12) 0.0388(13) -0.0153(10) -0.0045(11) 0.0004(10)
C7 0.0288(11) 0.0234(10) 0.0340(12) -0.0063(9) -0.0027(9) 0.0035(8)
C8 0.0210(10) 0.0194(9) 0.0270(10) -0.0008(8) 0.0000(8) -0.0003(7)
C9 0.0310(12) 0.0376(11) 0.0392(13) -0.0029(10) -0.0112(10) 0.0056(9)
C10 0.0259(11) 0.0269(10) 0.0442(13) -0.0056(10) 0.0019(9) -0.0054(8)
C11 0.0364(13) 0.0275(11) 0.0793(19) -0.0142(12) 0.0121(12) -0.0073(10)
C12 0.0348(12) 0.0265(10) 0.0473(14) -0.0085(10) 0.0054(10) 0.0005(9)
C13 0.0612(16) 0.0243(10) 0.0517(15) 0.0043(10) 0.0082(12) 0.0100(11)
C14 0.0526(15) 0.0527(14) 0.0374(13) -0.0067(12) -0.0149(11) 0.0044(12)
C15 0.0341(12) 0.0487(13) 0.0402(13) 0.0120(11) 0.0074(10) 0.0041(10)
C16 0.0313(12) 0.0393(12) 0.0370(12) 0.0102(10) 0.0015(9) 0.0092(9)

loop_
_atom_type_symbol
_atom_type_description
_atom_type_scat_dispersion_real
_atom_type_scat_dispersion_imag
_atom_type_scat_source
C C 0.0033 0.0016 'International Tables Vol C Tables 4.2.6.8 and 6.1.1.4'
H H 0 0 'International Tables Vol C Tables 4.2.6.8 and 6.1.1.4'
K K 0.2009 0.2494 'International Tables Vol C Tables 4.2.6.8 and 6.1.1.4'
N N 0.0061 0.0033 'International Tables Vol C Tables 4.2.6.8 and 6.1.1.4'
Si Si 0.0817 0.0704 'International Tables Vol C Tables 4.2.6.8 and 6.1.1.4'

loop_
_geom_angle_atom_site_label_1
_geom_angle_atom_site_label_2
_geom_angle_atom_site_label_3
_geom_angle
_geom_angle_site_symmetry_3
N1 K N2 47.17(4) .
N1 K C8 73.48(5) .
N2 K C8 60.71(4) .
N1 K C8 121.50(5) 6_657
N2 K C8 130.66(5) 6_657
C8 K C8 164.699(16) 6_657
C8 Si1 N2 118.27(8) .
C8 Si1 C9 117.31(9) .
N2 Si1 C9 103.03(9) .
C8 Si1 C10 111.21(9) .
N2 Si1 C10 102.21(8) .
C9 Si1 C10 102.69(10) .
C8 Si2 C13 116.20(9) .
C8 Si2 C11 116.61(10) .
C13 Si2 C11 102.18(12) .
C8 Si2 C12 112.16(9) .
C13 Si2 C12 104.19(10) .
C11 Si2 C12 103.95(10) .
C8 Si3 C15 116.40(9) .
C8 Si3 C14 114.43(10) .
C15 Si3 C14 103.20(11) .
C8 Si3 C16 113.47(9) .
C15 Si3 C16 104.21(10) .
C14 Si3 C16 103.67(11) .
C1 N1 C2 115.80(17) .
C1 N1 K 95.46(12) .
C2 N1 K 133.59(13) .
C1 N2 C7 115.32(16) .
C1 N2 Si1 114.01(12) .
C7 N2 Si1 121.94(12) .
C1 N2 K 82.86(10) .
C7 N2 K 121.13(11) .
Si1 N2 K 93.35(6) .
C1 N3 C5 125.44(18) .
C1 N3 C4 120.74(18) .
C5 N3 C4 113.71(18) .
N1 C1 N3 125.27(18) .
N1 C1 N2 116.44(17) .
N3 C1 N2 118.28(17) .
N1 C2 C3 111.05(18) .
N1 C2 H2A 109.4 .
C3 C2 H2A 109.4 .
N1 C2 H2B 109.4 .
C3 C2 H2B 109.4 .
H2A C2 H2B 108 .
C4 C3 C2 108.9(2) .
C4 C3 H3A 109.9 .
C2 C3 H3A 109.9 .
C4 C3 H3B 109.9 .
C2 C3 H3B 109.9 .
H3A C3 H3B 108.3 .
N3 C4 C3 112.30(19) .
N3 C4 H4A 109.1 .
C3 C4 H4A 109.1 .
N3 C4 H4B 109.1 .
C3 C4 H4B 109.1 .
H4A C4 H4B 107.9 .
N3 C5 C6 112.91(18) .
N3 C5 H5A 109 .
C6 C5 H5A 109 .
N3 C5 H5B 109 .
C6 C5 H5B 109 .
H5A C5 H5B 107.8 .
C5 C6 C7 107.70(18) .
C5 C6 H6A 110.2 .
C7 C6 H6A 110.2 .
C5 C6 H6B 110.2 .
C7 C6 H6B 110.2 .
H6A C6 H6B 108.5 .
N2 C7 C6 109.78(16) .
N2 C7 H7A 109.7 .
C6 C7 H7A 109.7 .
N2 C7 H7B 109.7 .
C6 C7 H7B 109.7 .
H7A C7 H7B 108.2 .
Si1 C8 Si2 124.71(11) .
Si1 C8 Si3 116.23(10) .
Si2 C8 Si3 118.99(10) .
Si1 C8 K 87.45(7) .
Si2 C8 K 91.76(7) .
Si3 C8 K 88.04(7) .
Si1 C8 K 90.34(7) 6_557
Si2 C8 K 87.45(7) 6_557
Si3 C8 K 95.18(7) 6_557
K C8 K 176.66(7) 6_557
Si1 C9 H9A 109.5 .
Si1 C9 H9B 109.5 .
H9A C9 H9B 109.5 .
Si1 C9 H9C 109.5 .
H9A C9 H9C 109.5 .
H9B C9 H9C 109.5 .
Si1 C10 H10A 109.5 .
Si1 C10 H10B 109.5 .
H10A C10 H10B 109.5 .
Si1 C10 H10C 109.5 .
H10A C10 H10C 109.5 .
H10B C10 H10C 109.5 .
Si2 C11 H11A 109.5 .
Si2 C11 H11B 109.5 .
H11A C11 H11B 109.5 .
Si2 C11 H11C 109.5 .
H11A C11 H11C 109.5 .
H11B C11 H11C 109.5 .
Si2 C12 H12A 109.5 .
Si2 C12 H12B 109.5 .
H12A C12 H12B 109.5 .
Si2 C12 H12C 109.5 .
H12A C12 H12C 109.5 .
H12B C12 H12C 109.5 .
Si2 C12 H12D 109.5 .
H12A C12 H12D 141.1 .
H12B C12 H12D 56.3 .
H12C C12 H12D 56.3 .
Si2 C12 H12E 109.5 .
H12A C12 H12E 56.3 .
H12B C12 H12E 141.1 .
H12C C12 H12E 56.3 .
H12D C12 H12E 109.5 .
Si2 C12 H12F 109.5 .
H12A C12 H12F 56.3 .
H12B C12 H12F 56.3 .
H12C C12 H12F 141.1 .
H12D C12 H12F 109.5 .
H12E C12 H12F 109.5 .
Si2 C13 H13A 109.5 .
Si2 C13 H13B 109.5 .
H13A C13 H13B 109.5 .
Si2 C13 H13C 109.5 .
H13A C13 H13C 109.5 .
H13B C13 H13C 109.5 .
Si3 C14 H14A 109.5 .
Si3 C14 H14B 109.5 .
H14A C14 H14B 109.5 .
Si3 C14 H14C 109.5 .
H14A C14 H14C 109.5 .
H14B C14 H14C 109.5 .
Si3 C15 H15A 109.5 .
Si3 C15 H15B 109.5 .
H15A C15 H15B 109.5 .
Si3 C15 H15C 109.5 .
H15A C15 H15C 109.5 .
H15B C15 H15C 109.5 .
Si3 C16 H16A 109.5 .
Si3 C16 H16B 109.5 .
H16A C16 H16B 109.5 .
Si3 C16 H16C 109.5 .
H16A C16 H16C 109.5 .
H16B C16 H16C 109.5 .

loop_
_geom_bond_atom_site_label_1
_geom_bond_atom_site_label_2
_geom_bond_distance
_geom_bond_site_symmetry_2
K N1 2.7179(17) .
K N2 2.9691(16) .
K C8 3.1727(19) .
K C8 3.3197(19) 6_657
Si1 C8 1.7956(19) .
Si1 N2 1.8258(16) .
Si1 C9 1.881(2) .
Si1 C10 1.8925(19) .
Si2 C8 1.8206(18) .
Si2 C13 1.880(2) .
Si2 C11 1.898(2) .
Si2 C12 1.899(2) .
Si3 C8 1.8220(19) .
Si3 C15 1.888(2) .
Si3 C14 1.890(2) .
Si3 C16 1.902(2) .
N1 C1 1.294(2) .
N1 C2 1.464(3) .
N2 C1 1.395(2) .
N2 C7 1.471(2) .
N3 C1 1.369(3) .
N3 C5 1.454(3) .
N3 C4 1.460(3) .
C2 C3 1.512(3) .
C2 H2A 0.99 .
C2 H2B 0.99 .
C3 C4 1.508(3) .
C3 H3A 0.99 .
C3 H3B 0.99 .
C4 H4A 0.99 .
C4 H4B 0.99 .
C5 C6 1.511(3) .
C5 H5A 0.99 .
C5 H5B 0.99 .
C6 C7 1.517(3) .
C6 H6A 0.99 .
C6 H6B 0.99 .
C7 H7A 0.99 .
C7 H7B 0.99 .
C8 K 3.3197(19) 6_557
C9 H9A 0.98 .
C9 H9B 0.98 .
C9 H9C 0.98 .
C10 H10A 0.98 .
C10 H10B 0.98 .
C10 H10C 0.98 .
C11 H11A 0.98 .
C11 H11B 0.98 .
C11 H11C 0.98 .
C12 H12A 0.98 .
C12 H12B 0.98 .
C12 H12C 0.98 .
C12 H12D 0.98 .
C12 H12E 0.98 .
C12 H12F 0.98 .
C13 H13A 0.98 .
C13 H13B 0.98 .
C13 H13C 0.98 .
C14 H14A 0.98 .
C14 H14B 0.98 .
C14 H14C 0.98 .
C15 H15A 0.98 .
C15 H15B 0.98 .
C15 H15C 0.98 .
C16 H16A 0.98 .
C16 H16B 0.98 .
C16 H16C 0.98 .
